data_8104018
loop_
_publ_author_name
'Usov, O.A.'
'Rozhdestvenskaya, I.V.'
'Kartenko, N.F.'
'Konnikov, S.G.'
'Goloshchapov, S.I.'
'Nosov, Yu.G.'
'Osipov, V.N.'

_publ_section_title
;
 Crystal structure of barium yttrium-neodymium cuprate, Nd Ba2 Cu2.7 Al0.3
 O6.7
;
_journal_name_full 'Zeitschrift fuer Kristallographie (149,1979-)'
_journal_page_first 279
_journal_page_last 279
_journal_volume 209
_journal_year 1994
_chemical_formula_sum 'Al0.3 Ba2 Cu2.7 Nd O6.7'
_chemical_name_systematic 'Nd Ba2 Cu2 (Cu.7 Al0.3) O6.7'
_space_group_IT_number 123
_symmetry_space_group_name_Hall '-P 4 2'
_symmetry_space_group_name_H-M 'P 4/m m m'
_cell_angle_alpha 90
_cell_angle_beta 90
_cell_angle_gamma 90
_cell_formula_units_Z 1
_cell_length_a 3.914
_cell_length_b 3.914
_cell_length_c 11.826
_cell_volume 181.167
_citation_journal_id_ASTM ZEKRDZ
_cod_data_source_file Usov_ZEKRDZ_1994_1571.cif
_cod_data_source_block Al0.3Ba2Cu2.7Nd1O6.7
_cod_original_cell_volume 181.1672
_cod_original_formula_sum 'Al0.3 Ba2 Cu2.7 Nd1 O6.7'
_cod_database_code 8104018

loop_
_symmetry_equiv_pos_as_xyz
x,y,z
-y,x,z
-x,-y,z
y,-x,z
x,-y,-z
y,x,-z
-x,y,-z
-y,-x,-z
-x,-y,-z
y,-x,-z
x,y,-z
-y,x,-z
-x,y,z
-y,-x,z
x,-y,z
y,x,z

loop_
_atom_site_label
_atom_site_type_symbol
_atom_site_fract_x
_atom_site_fract_y
_atom_site_fract_z
_atom_site_occupancy
_atom_site_U_iso_or_equiv
O1 O-2 0 0.5 0 1 0.0
Cu1 Cu+2 0 0 0 0.7 0.0
Nd1 Nd+3 0.5 0.5 0.5 1 0.0
O3 O-2 0 0 0.15 0.35 0.0
Ba1 Ba+2 0.5 0.5 0.1907 1 0.0
Al1 Al+3 0 0 0 0.3 0.0
O2 O-2 0.5 0 0.373 1 0.0
Cu2 Cu+2 0 0 0.3535 1 0.0
